data_4517550
loop_
_publ_author_name
'Novanna, Motakatla'
'Kannadasan, Sathananthan'
'Shanmugam, Ponnusamy'

_publ_section_title
;
 Microwave-Assisted <i>N</i>-Allylation/Homoallylation-RCM Approach:
 Access to Pyrrole-, Pyridine-, or Azepine-Appended (Het)aryl Aminoamides.
;
_journal_issue 15
_journal_name_full 'ACS omega'
_journal_page_first 8515
_journal_page_last 8522
_journal_paper_doi 10.1021/acsomega.9b04038
_journal_volume 5
_journal_year 2020
_chemical_formula_moiety 'C11 H14 N2 O S'
_chemical_formula_sum 'C11 H14 N2 O S'
_chemical_formula_weight 222.30
_space_group_crystal_system monoclinic
_space_group_IT_number 14
_space_group_name_Hall '-P 2yn'
_space_group_name_H-M_alt 'P 1 21/n 1'
_atom_sites_solution_hydrogens mixed
_audit_creation_method SHELXL-2014/7
_cell_angle_alpha 90
_cell_angle_beta 114.048(2)
_cell_angle_gamma 90
_cell_formula_units_Z 8
_cell_length_a 14.8009(3)
_cell_length_b 11.9949(3)
_cell_length_c 15.0518(5)
_cell_measurement_reflns_used 9695
_cell_measurement_temperature 296(2)
_cell_measurement_theta_max 25.15
_cell_measurement_theta_min 3.01
_cell_volume 2440.29(12)
_computing_cell_refinement 'APEX3/SAINT (Bruker, 2016)'
_computing_data_collection 'APEX3(Bruker, 2016)'
_computing_data_reduction 'SAINT/XPREP (Bruker, 2016)'
_computing_molecular_graphics 'ORTEP3 (Farrugia, 1997) and Mercury (Bruno et al., 2002)'
_computing_publication_material 'SHELXL-2014/7 (Sheldrick, 2014)'
_computing_structure_refinement 'SHELXL-2014/7 (Sheldrick, 2014)'
_computing_structure_solution 'SHELXT-2014/5 (Sheldrick, 2014)'
_diffrn_ambient_temperature 296(2)
_diffrn_measured_fraction_theta_full 0.998
_diffrn_measured_fraction_theta_max 0.998
_diffrn_measurement_device_type 'Bruker axs kappa apex3 CMOS Diffractometer'
_diffrn_measurement_method '\w and \f scan'
_diffrn_radiation_monochromator graphite
_diffrn_radiation_source 'fine-focus sealed tube'
_diffrn_radiation_type MoK\a
_diffrn_radiation_wavelength 0.71073
_diffrn_reflns_av_R_equivalents 0.0649
_diffrn_reflns_av_unetI/netI 0.0421
_diffrn_reflns_Laue_measured_fraction_full 0.998
_diffrn_reflns_Laue_measured_fraction_max 0.998
_diffrn_reflns_limit_h_max 17
_diffrn_reflns_limit_h_min -17
_diffrn_reflns_limit_k_max 14
_diffrn_reflns_limit_k_min -14
_diffrn_reflns_limit_l_max 17
_diffrn_reflns_limit_l_min -17
_diffrn_reflns_number 40302
_diffrn_reflns_point_group_measured_fraction_full 0.998
_diffrn_reflns_point_group_measured_fraction_max 0.998
_diffrn_reflns_theta_full 25.000
_diffrn_reflns_theta_max 25.000
_diffrn_reflns_theta_min 3.210
_exptl_absorpt_coefficient_mu 0.242
_exptl_absorpt_correction_T_max 0.7453
_exptl_absorpt_correction_T_min 0.7106
_exptl_absorpt_correction_type multi-scan
_exptl_absorpt_process_details 'SADABS (Bruker, 2016)'
_exptl_crystal_colour colourless
_exptl_crystal_density_diffrn 1.210
_exptl_crystal_description plate
_exptl_crystal_F_000 944
_exptl_crystal_size_max 0.150
_exptl_crystal_size_mid 0.100
_exptl_crystal_size_min 0.100
_refine_diff_density_max 0.228
_refine_diff_density_min -0.193
_refine_diff_density_rms 0.047
_refine_ls_extinction_coef 0.0059(17)
_refine_ls_extinction_expression Fc^*^=kFc[1+0.001xFc^2^\l^3^/sin(2\q)]^-1/4^
_refine_ls_extinction_method 'SHELXL-2014/7 (Sheldrick 2014'
_refine_ls_goodness_of_fit_ref 1.054
_refine_ls_hydrogen_treatment mixed
_refine_ls_matrix_type full
_refine_ls_number_parameters 362
_refine_ls_number_reflns 4293
_refine_ls_number_restraints 213
_refine_ls_restrained_S_all 1.075
_refine_ls_R_factor_all 0.1169
_refine_ls_R_factor_gt 0.0578
_refine_ls_shift/su_max 0.000
_refine_ls_shift/su_mean 0.000
_refine_ls_structure_factor_coef Fsqd
_refine_ls_weighting_details 'w=1/[\s^2^(Fo^2^)+(0.0852P)^2^+0.7512P] where P=(Fo^2^+2Fc^2^)/3'
_refine_ls_weighting_scheme calc
_refine_ls_wR_factor_gt 0.1415
_refine_ls_wR_factor_ref 0.1778
_reflns_Friedel_coverage 0.000
_reflns_number_gt 2462
_reflns_number_total 4293
_reflns_threshold_expression 'I > 2\s(I)'
_cod_data_source_file ao9b04038_si_002.cif
_cod_data_source_block PSMN141
_cod_depositor_comments 'Adding full bibliography for 4517549--4517550.cif.'
_cod_original_sg_symbol_H-M 'P 21/n'
_cod_database_code 4517550
_shelx_shelxl_version_number 2014/7
_shelx_space_group_comment
;
The symmetry employed for this shelxl refinement is uniquely defined
by the following loop, which should always be used as a source of
symmetry information in preference to the above space-group names.
They are only intended as comments.
;
_shelx_estimated_absorpt_t_min 0.965
_shelx_estimated_absorpt_t_max 0.976

loop_
_space_group_symop_operation_xyz
'x, y, z'
'-x+1/2, y+1/2, -z+1/2'
'-x, -y, -z'
'x-1/2, -y-1/2, z-1/2'

loop_
_atom_site_label
_atom_site_type_symbol
_atom_site_fract_x
_atom_site_fract_y
_atom_site_fract_z
_atom_site_U_iso_or_equiv
_atom_site_adp_type
_atom_site_occupancy
_atom_site_site_symmetry_order
_atom_site_calc_flag
_atom_site_refinement_flags_posn
_atom_site_refinement_flags_adp
_atom_site_refinement_flags_occupancy
_atom_site_disorder_assembly
_atom_site_disorder_group
C1 C 0.1836(3) -0.0124(3) 0.5977(3) 0.0913(13) Uani 1 1 d . . . . .
H1 H 0.1555 -0.0810 0.5725 0.110 Uiso 1 1 calc R U . . .
C2 C 0.1380(3) 0.0651(3) 0.6297(3) 0.0817(11) Uani 1 1 d . . . . .
H2 H 0.0757 0.0558 0.6299 0.098 Uiso 1 1 calc R U . . .
C3 C 0.1959(2) 0.1616(3) 0.6629(2) 0.0642(9) Uani 1 1 d . . . . .
C4 C 0.2851(2) 0.1533(3) 0.6559(2) 0.0609(9) Uani 1 1 d . . . . .
C5 C 0.3706(3) 0.2304(3) 0.6850(2) 0.0628(9) Uani 1 1 d . . . . .
C12 C 0.8117(3) 0.6677(3) 0.9093(3) 0.0780(11) Uani 1 1 d . . . . .
H12 H 0.8413 0.7356 0.9348 0.094 Uiso 1 1 calc R U . . .
C13 C 0.8605(3) 0.5815(3) 0.8922(3) 0.0742(10) Uani 1 1 d . . . . .
H13 H 0.9273 0.5833 0.9042 0.089 Uiso 1 1 calc R U . . .
C14 C 0.7988(2) 0.4882(2) 0.8540(2) 0.0549(8) Uani 1 1 d . . . . .
C15 C 0.7035(2) 0.5082(2) 0.8412(2) 0.0509(7) Uani 1 1 d . . . . .
C16 C 0.6134(2) 0.4397(3) 0.7986(2) 0.0591(8) Uani 1 1 d . . . . .
C17 C 0.8546(3) 0.3041(3) 0.9188(3) 0.0854(11) Uani 1 1 d . . . . .
H17A H 0.9181 0.3250 0.9693 0.102 Uiso 1 1 calc R U . . .
H17B H 0.8051 0.3117 0.9454 0.102 Uiso 1 1 calc R U . . .
C18 C 0.8587(4) 0.1861(3) 0.8914(3) 0.0995(14) Uani 1 1 d . . . . .
H18 H 0.8075 0.1612 0.8346 0.119 Uiso 1 1 calc R U . . .
C19 C 0.9243(5) 0.1171(5) 0.9371(5) 0.170(3) Uani 1 1 d . . . . .
H19A H 0.9769 0.1381 0.9943 0.204 Uiso 1 1 calc R U . . .
H19B H 0.9205 0.0445 0.9140 0.204 Uiso 1 1 calc R U . . .
N1 N 0.3629(3) 0.3249(3) 0.7270(3) 0.0799(9) Uani 1 1 d D . . . .
N2 N 0.1660(2) 0.2599(2) 0.6978(3) 0.0789(9) Uani 1 1 d D . . . .
N3 N 0.6207(2) 0.3445(2) 0.7581(2) 0.0736(9) Uani 1 1 d D . . . .
N4 N 0.82989(18) 0.3818(2) 0.83431(19) 0.0596(7) Uani 1 1 d . . . . .
O1 O 0.44380(17) 0.2058(2) 0.67068(19) 0.0814(8) Uani 1 1 d . . . . .
O2 O 0.53512(17) 0.4732(2) 0.7994(2) 0.0846(8) Uani 1 1 d . . . . .
S1 S 0.29707(8) 0.02775(8) 0.60796(8) 0.0818(4) Uani 1 1 d . . . . .
S2 S 0.69070(7) 0.63964(7) 0.87952(7) 0.0672(3) Uani 1 1 d . . . . .
C6 C 0.0699(14) 0.305(2) 0.6292(13) 0.120(7) Uani 0.282(12) 1 d D U P A 1
H6A H 0.0231 0.2770 0.6540 0.144 Uiso 0.282(12) 1 calc R U P A 1
H6B H 0.0750 0.3841 0.6423 0.144 Uiso 0.282(12) 1 calc R U P A 1
C7 C 0.0219(19) 0.298(3) 0.5350(17) 0.149(9) Uani 0.282(12) 1 d D U P A 1
H7 H 0.0402 0.2352 0.5105 0.178 Uiso 0.282(12) 1 calc R U P A 1
C8 C -0.0374(18) 0.350(2) 0.4728(17) 0.162(11) Uani 0.282(12) 1 d D U P A 1
H8A H -0.0622 0.4154 0.4873 0.195 Uiso 0.282(12) 1 calc R U P A 1
H8B H -0.0600 0.3255 0.4088 0.195 Uiso 0.282(12) 1 calc R U P A 1
C9 C 0.151(2) 0.236(3) 0.7877(16) 0.109(8) Uani 0.282(12) 1 d D U P A 1
H9A H 0.1384 0.3061 0.8125 0.131 Uiso 0.282(12) 1 calc R U P A 1
H9B H 0.0907 0.1918 0.7689 0.131 Uiso 0.282(12) 1 calc R U P A 1
C10 C 0.223(3) 0.182(3) 0.863(2) 0.101(8) Uani 0.282(12) 1 d D U P A 1
H10 H 0.2804 0.2244 0.8838 0.122 Uiso 0.282(12) 1 calc R U P A 1
C11 C 0.238(3) 0.102(3) 0.909(2) 0.203(17) Uani 0.282(12) 1 d D U P A 1
H11A H 0.1875 0.0497 0.8975 0.243 Uiso 0.282(12) 1 calc R U P A 1
H11B H 0.3000 0.0890 0.9587 0.243 Uiso 0.282(12) 1 calc R U P A 1
C6' C 0.1254(7) 0.3466(6) 0.6183(7) 0.121(3) Uani 0.718(12) 1 d D U P A 2
H6'1 H 0.1047 0.4096 0.6459 0.145 Uiso 0.718(12) 1 calc R U P A 2
H6'2 H 0.1804 0.3720 0.6042 0.145 Uiso 0.718(12) 1 calc R U P A 2
C7' C 0.0571(15) 0.3259(13) 0.5399(10) 0.223(8) Uani 0.718(12) 1 d D U P A 2
H7' H 0.0014 0.3542 0.5461 0.268 Uiso 0.718(12) 1 calc R U P A 2
C8' C 0.0263(13) 0.2885(12) 0.4608(8) 0.213(7) Uani 0.718(12) 1 d D U P A 2
H8'1 H 0.0693 0.2550 0.4378 0.256 Uiso 0.718(12) 1 calc R U P A 2
H8'2 H -0.0410 0.2924 0.4213 0.256 Uiso 0.718(12) 1 calc R U P A 2
C9' C 0.1125(7) 0.2374(13) 0.7591(7) 0.098(3) Uani 0.718(12) 1 d D U P A 2
H9'1 H 0.0879 0.3071 0.7733 0.117 Uiso 0.718(12) 1 calc R U P A 2
H9'2 H 0.0559 0.1903 0.7235 0.117 Uiso 0.718(12) 1 calc R U P A 2
C10' C 0.1728(11) 0.1840(13) 0.8482(11) 0.122(4) Uani 0.718(12) 1 d D U P A 2
H10' H 0.2330 0.2194 0.8823 0.146 Uiso 0.718(12) 1 calc R U P A 2
C11' C 0.1606(10) 0.1029(10) 0.8872(8) 0.157(5) Uani 0.718(12) 1 d D U P A 2
H11C H 0.1024 0.0621 0.8584 0.189 Uiso 0.718(12) 1 calc R U P A 2
H11D H 0.2092 0.0802 0.9464 0.189 Uiso 0.718(12) 1 calc R U P A 2
C20 C 0.9067(3) 0.3863(4) 0.7980(4) 0.0943(14) Uani 1 1 d D U . . .
H20A H 0.9303 0.3118 0.7939 0.113 Uiso 1 1 calc R U . B 3
H20B H 0.9620 0.4306 0.8410 0.113 Uiso 1 1 calc R U . B 3
C21 C 0.8619(10) 0.4381(10) 0.6994(8) 0.089(4) Uani 0.690(16) 1 d D U P C 3
H21 H 0.8042 0.4056 0.6549 0.107 Uiso 0.690(16) 1 calc R U P C 3
C22 C 0.8953(10) 0.5246(10) 0.6693(10) 0.152(5) Uani 0.690(16) 1 d D U P C 3
H22A H 0.9528 0.5601 0.7110 0.183 Uiso 0.690(16) 1 calc R U P C 3
H22B H 0.8616 0.5505 0.6060 0.183 Uiso 0.690(16) 1 calc R U P C 3
C21' C 0.9025(16) 0.458(3) 0.7182(19) 0.095(8) Uani 0.310(16) 1 d D U P C 4
H21' H 0.9587 0.4892 0.7152 0.114 Uiso 0.310(16) 1 calc R U P C 4
C22' C 0.8155(14) 0.475(2) 0.6525(13) 0.090(7) Uani 0.310(16) 1 d D U P C 4
H22C H 0.7611 0.4419 0.6581 0.108 Uiso 0.310(16) 1 calc R U P C 4
H22D H 0.8067 0.5195 0.5992 0.108 Uiso 0.310(16) 1 calc R U P C 4
H3B H 0.6722(14) 0.324(2) 0.758(2) 0.058(10) Uiso 1 1 d D . . . .
H1A H 0.3171(18) 0.343(3) 0.742(3) 0.079(12) Uiso 1 1 d D . . . .
H3A H 0.5728(15) 0.301(2) 0.737(2) 0.070(11) Uiso 1 1 d D . . . .
H1B H 0.408(2) 0.373(3) 0.740(3) 0.109(16) Uiso 1 1 d D . . . .

loop_
_atom_site_aniso_label
_atom_site_aniso_U_11
_atom_site_aniso_U_22
_atom_site_aniso_U_33
_atom_site_aniso_U_23
_atom_site_aniso_U_13
_atom_site_aniso_U_12
C1 0.124(3) 0.078(3) 0.097(3) -0.024(2) 0.071(3) -0.045(2)
C2 0.090(3) 0.082(3) 0.089(3) -0.011(2) 0.053(2) -0.031(2)
C3 0.066(2) 0.064(2) 0.069(2) -0.0015(17) 0.0342(18) -0.0099(17)
C4 0.065(2) 0.063(2) 0.060(2) 0.0002(16) 0.0311(17) -0.0062(16)
C5 0.061(2) 0.067(2) 0.063(2) -0.0011(17) 0.0281(18) -0.0053(18)
C12 0.091(3) 0.063(2) 0.081(3) -0.0193(19) 0.036(2) -0.019(2)
C13 0.062(2) 0.073(2) 0.085(3) -0.018(2) 0.0281(19) -0.0115(19)
C14 0.0535(19) 0.0544(18) 0.0549(18) -0.0079(15) 0.0201(15) 0.0000(15)
C15 0.0524(18) 0.0476(17) 0.0542(18) -0.0015(14) 0.0234(15) 0.0035(14)
C16 0.053(2) 0.056(2) 0.070(2) -0.0022(17) 0.0281(17) 0.0049(16)
C17 0.102(3) 0.072(2) 0.069(3) 0.002(2) 0.022(2) 0.017(2)
C18 0.127(4) 0.074(3) 0.084(3) 0.004(2) 0.030(3) 0.030(3)
C19 0.194(6) 0.093(4) 0.164(6) 0.008(4) 0.013(5) 0.056(4)
N1 0.074(2) 0.070(2) 0.112(3) -0.0227(19) 0.054(2) -0.0161(18)
N2 0.0655(19) 0.0687(19) 0.108(2) -0.0057(18) 0.0413(19) -0.0013(15)
N3 0.0513(19) 0.069(2) 0.105(2) -0.0272(17) 0.0367(18) -0.0089(17)
N4 0.0519(15) 0.0589(16) 0.0671(17) -0.0099(13) 0.0234(13) 0.0059(13)
O1 0.0649(16) 0.0875(18) 0.104(2) -0.0255(14) 0.0469(15) -0.0139(13)
O2 0.0561(14) 0.0764(16) 0.131(2) -0.0206(15) 0.0473(15) 0.0013(12)
S1 0.1060(8) 0.0690(6) 0.0944(8) -0.0182(5) 0.0652(6) -0.0180(5)
S2 0.0832(7) 0.0495(5) 0.0772(6) -0.0016(4) 0.0413(5) 0.0077(4)
C6 0.064(12) 0.117(13) 0.159(14) -0.034(12) 0.025(11) 0.009(10)
C7 0.072(12) 0.108(15) 0.21(2) -0.004(16) 0.000(14) -0.041(11)
C8 0.140(19) 0.124(17) 0.16(2) 0.009(14) -0.008(16) 0.041(13)
C9 0.12(2) 0.083(13) 0.178(19) -0.040(14) 0.116(15) -0.046(16)
C10 0.138(19) 0.100(13) 0.089(12) -0.036(10) 0.069(14) -0.040(15)
C11 0.17(3) 0.20(3) 0.20(3) -0.12(2) 0.04(2) 0.03(3)
C6' 0.072(5) 0.083(5) 0.182(8) 0.003(5) 0.025(5) 0.003(4)
C7' 0.237(16) 0.125(10) 0.178(11) 0.004(9) -0.049(11) 0.037(10)
C8' 0.222(14) 0.197(13) 0.132(9) -0.003(9) -0.017(10) 0.017(11)
C9' 0.058(5) 0.112(6) 0.148(7) -0.043(6) 0.068(5) -0.023(5)
C10' 0.157(10) 0.124(8) 0.132(9) -0.028(7) 0.106(9) -0.042(8)
C11' 0.212(12) 0.157(9) 0.135(9) -0.050(7) 0.104(9) -0.058(9)
C20 0.074(3) 0.086(3) 0.145(4) -0.030(3) 0.067(3) -0.004(2)
C21 0.111(11) 0.071(6) 0.125(11) -0.013(6) 0.088(9) -0.024(7)
C22 0.208(11) 0.128(8) 0.166(10) -0.027(7) 0.123(8) -0.061(7)
C21' 0.094(15) 0.091(18) 0.143(15) 0.009(14) 0.093(12) 0.002(12)
C22' 0.119(15) 0.090(14) 0.070(11) 0.006(8) 0.047(10) -0.001(11)

loop_
_atom_type_symbol
_atom_type_description
_atom_type_scat_dispersion_real
_atom_type_scat_dispersion_imag
_atom_type_scat_source
C C 0.0033 0.0016 'International Tables Vol C Tables 4.2.6.8 and 6.1.1.4'
H H 0.0000 0.0000 'International Tables Vol C Tables 4.2.6.8 and 6.1.1.4'
N N 0.0061 0.0033 'International Tables Vol C Tables 4.2.6.8 and 6.1.1.4'
O O 0.0106 0.0060 'International Tables Vol C Tables 4.2.6.8 and 6.1.1.4'
S S 0.1246 0.1234 'International Tables Vol C Tables 4.2.6.8 and 6.1.1.4'

loop_
_geom_angle_atom_site_label_1
_geom_angle_atom_site_label_2
_geom_angle_atom_site_label_3
_geom_angle
_geom_angle_site_symmetry_1
_geom_angle_site_symmetry_3
_geom_angle_publ_flag
C2 C1 S1 113.2(3) . . ?
C2 C1 H1 123.4 . . ?
S1 C1 H1 123.4 . . ?
C1 C2 C3 111.9(3) . . ?
C1 C2 H2 124.0 . . ?
C3 C2 H2 124.0 . . ?
C4 C3 C2 112.3(3) . . ?
C4 C3 N2 122.6(3) . . ?
C2 C3 N2 125.0(3) . . ?
C3 C4 C5 131.7(3) . . ?
C3 C4 S1 111.4(2) . . ?
C5 C4 S1 116.9(2) . . ?
O1 C5 N1 123.0(3) . . ?
O1 C5 C4 120.5(3) . . ?
N1 C5 C4 116.5(3) . . ?
C13 C12 S2 112.9(3) . . ?
C13 C12 H12 123.6 . . ?
S2 C12 H12 123.6 . . ?
C12 C13 C14 112.4(3) . . ?
C12 C13 H13 123.8 . . ?
C14 C13 H13 123.8 . . ?
C15 C14 C13 112.1(3) . . ?
C15 C14 N4 122.0(3) . . ?
C13 C14 N4 125.8(3) . . ?
C14 C15 C16 131.6(3) . . ?
C14 C15 S2 111.3(2) . . ?
C16 C15 S2 117.1(2) . . ?
O2 C16 N3 122.8(3) . . ?
O2 C16 C15 120.2(3) . . ?
N3 C16 C15 117.0(3) . . ?
C18 C17 N4 112.4(3) . . ?
C18 C17 H17A 109.1 . . ?
N4 C17 H17A 109.1 . . ?
C18 C17 H17B 109.1 . . ?
N4 C17 H17B 109.1 . . ?
H17A C17 H17B 107.9 . . ?
C19 C18 C17 126.2(5) . . ?
C19 C18 H18 116.9 . . ?
C17 C18 H18 116.9 . . ?
C18 C19 H19A 120.0 . . ?
C18 C19 H19B 120.0 . . ?
H19A C19 H19B 120.0 . . ?
C5 N1 H1A 127(2) . . ?
C5 N1 H1B 119(2) . . ?
H1A N1 H1B 114(3) . . ?
C3 N2 C9' 113.9(7) . . ?
C3 N2 C6 113.3(8) . . ?
C3 N2 C9 110.9(15) . . ?
C6 N2 C9 104.2(15) . . ?
C3 N2 C6' 111.0(4) . . ?
C9' N2 C6' 118.8(6) . . ?
C16 N3 H3B 121(2) . . ?
C16 N3 H3A 120(2) . . ?
H3B N3 H3A 118(3) . . ?
C14 N4 C20 114.4(3) . . ?
C14 N4 C17 111.6(3) . . ?
C20 N4 C17 112.7(3) . . ?
C1 S1 C4 91.13(18) . . ?
C12 S2 C15 91.26(16) . . ?
C7 C6 N2 133.0(19) . . ?
C7 C6 H6A 104.0 . . ?
N2 C6 H6A 104.0 . . ?
C7 C6 H6B 104.0 . . ?
N2 C6 H6B 104.0 . . ?
H6A C6 H6B 105.4 . . ?
C8 C7 C6 138(3) . . ?
C8 C7 H7 111.1 . . ?
C6 C7 H7 111.1 . . ?
C7 C8 H8A 120.0 . . ?
C7 C8 H8B 120.0 . . ?
H8A C8 H8B 120.0 . . ?
C10 C9 N2 119(2) . . ?
C10 C9 H9A 107.5 . . ?
N2 C9 H9A 107.5 . . ?
C10 C9 H9B 107.5 . . ?
N2 C9 H9B 107.5 . . ?
H9A C9 H9B 107.0 . . ?
C11 C10 C9 142(4) . . ?
C11 C10 H10 109.0 . . ?
C9 C10 H10 109.0 . . ?
C10 C11 H11A 120.0 . . ?
C10 C11 H11B 120.0 . . ?
H11A C11 H11B 120.0 . . ?
C7' C6' N2 121.9(9) . . ?
C7' C6' H6'1 106.8 . . ?
N2 C6' H6'1 106.8 . . ?
C7' C6' H6'2 106.8 . . ?
N2 C6' H6'2 106.8 . . ?
H6'1 C6' H6'2 106.7 . . ?
C8' C7' C6' 151(2) . . ?
C8' C7' H7' 104.3 . . ?
C6' C7' H7' 104.3 . . ?
C7' C8' H8'1 120.0 . . ?
C7' C8' H8'2 120.0 . . ?
H8'1 C8' H8'2 120.0 . . ?
C10' C9' N2 112.6(8) . . ?
C10' C9' H9'1 109.1 . . ?
N2 C9' H9'1 109.1 . . ?
C10' C9' H9'2 109.1 . . ?
N2 C9' H9'2 109.1 . . ?
H9'1 C9' H9'2 107.8 . . ?
C11' C10' C9' 132.1(14) . . ?
C11' C10' H10' 114.0 . . ?
C9' C10' H10' 114.0 . . ?
C10' C11' H11C 120.0 . . ?
C10' C11' H11D 120.0 . . ?
H11C C11' H11D 120.0 . . ?
N4 C20 C21' 123.8(10) . . ?
N4 C20 C21 106.9(6) . . ?
N4 C20 H20A 110.3 . . ?
C21 C20 H20A 110.3 . . ?
N4 C20 H20B 110.3 . . ?
C21 C20 H20B 110.3 . . ?
H20A C20 H20B 108.6 . . ?
C22 C21 C20 126.7(13) . . ?
C22 C21 H21 116.6 . . ?
C20 C21 H21 116.6 . . ?
C21 C22 H22A 120.0 . . ?
C21 C22 H22B 120.0 . . ?
H22A C22 H22B 120.0 . . ?
C22' C21' C20 114.8(19) . . ?
C22' C21' H21' 122.6 . . ?
C20 C21' H21' 122.6 . . ?
C21' C22' H22C 120.0 . . ?
C21' C22' H22D 120.0 . . ?
H22C C22' H22D 120.0 . . ?

loop_
_geom_bond_atom_site_label_1
_geom_bond_atom_site_label_2
_geom_bond_distance
_geom_bond_site_symmetry_2
_geom_bond_publ_flag
C1 C2 1.348(5) . ?
C1 S1 1.694(4) . ?
C1 H1 0.9300 . ?
C2 C3 1.406(5) . ?
C2 H2 0.9300 . ?
C3 C4 1.370(4) . ?
C3 N2 1.432(4) . ?
C4 C5 1.482(4) . ?
C4 S1 1.710(3) . ?
C5 O1 1.224(4) . ?
C5 N1 1.325(4) . ?
C12 C13 1.344(5) . ?
C12 S2 1.693(4) . ?
C12 H12 0.9300 . ?
C13 C14 1.410(4) . ?
C13 H13 0.9300 . ?
C14 C15 1.366(4) . ?
C14 N4 1.428(4) . ?
C15 C16 1.473(4) . ?
C15 S2 1.715(3) . ?
C16 O2 1.230(3) . ?
C16 N3 1.320(4) . ?
C17 C18 1.483(5) . ?
C17 N4 1.497(4) . ?
C17 H17A 0.9700 . ?
C17 H17B 0.9700 . ?
C18 C19 1.248(6) . ?
C18 H18 0.9300 . ?
C19 H19A 0.9300 . ?
C19 H19B 0.9300 . ?
N1 H1A 0.829(17) . ?
N1 H1B 0.848(18) . ?
N2 C9' 1.465(8) . ?
N2 C6 1.478(13) . ?
N2 C9 1.490(15) . ?
N2 C6' 1.513(8) . ?
N3 H3B 0.801(16) . ?
N3 H3A 0.834(17) . ?
N4 C20 1.449(4) . ?
C6 C7 1.303(17) . ?
C6 H6A 0.9700 . ?
C6 H6B 0.9700 . ?
C7 C8 1.166(17) . ?
C7 H7 0.9300 . ?
C8 H8A 0.9300 . ?
C8 H8B 0.9300 . ?
C9 C10 1.359(17) . ?
C9 H9A 0.9700 . ?
C9 H9B 0.9700 . ?
C10 C11 1.161(17) . ?
C10 H10 0.9300 . ?
C11 H11A 0.9300 . ?
C11 H11B 0.9300 . ?
C6' C7' 1.226(11) . ?
C6' H6'1 0.9700 . ?
C6' H6'2 0.9700 . ?
C7' C8' 1.177(13) . ?
C7' H7' 0.9300 . ?
C8' H8'1 0.9300 . ?
C8' H8'2 0.9300 . ?
C9' C10' 1.425(11) . ?
C9' H9'1 0.9700 . ?
C9' H9'2 0.9700 . ?
C10' C11' 1.186(11) . ?
C10' H10' 0.9300 . ?
C11' H11C 0.9300 . ?
C11' H11D 0.9300 . ?
C20 C21' 1.458(15) . ?
C20 C21 1.492(10) . ?
C20 H20A 0.9700 . ?
C20 H20B 0.9700 . ?
C21 C22 1.308(12) . ?
C21 H21 0.9300 . ?
C22 H22A 0.9300 . ?
C22 H22B 0.9300 . ?
C21' C22' 1.280(17) . ?
C21' H21' 0.9300 . ?
C22' H22C 0.9300 . ?
C22' H22D 0.9300 . ?

loop_
_geom_hbond_atom_site_label_D
_geom_hbond_atom_site_label_H
_geom_hbond_atom_site_label_A
_geom_hbond_distance_DH
_geom_hbond_distance_HA
_geom_hbond_distance_DA
_geom_hbond_angle_DHA
_geom_hbond_site_symmetry_A
C2 H2 O2 0.93 2.49 3.338(4) 150.9 2_546
C9 H9A S1 0.97 2.91 3.79(4) 150.6 2_556
C6' H6'2 N1 0.97 2.64 3.227(10) 119.4 .
N3 H3B N4 0.801(16) 2.25(2) 2.865(4) 134(3) .
N1 H1A N2 0.829(17) 2.29(3) 2.872(4) 128(3) .
N3 H3A O1 0.834(17) 2.094(18) 2.923(4) 172(3) .
N1 H1B O2 0.848(18) 2.10(2) 2.930(4) 168(4) .

loop_
_geom_torsion_atom_site_label_1
_geom_torsion_atom_site_label_2
_geom_torsion_atom_site_label_3
_geom_torsion_atom_site_label_4
_geom_torsion
_geom_torsion_site_symmetry_1
_geom_torsion_site_symmetry_2
_geom_torsion_site_symmetry_3
_geom_torsion_site_symmetry_4
_geom_torsion_publ_flag
S1 C1 C2 C3 0.8(5) . . . . ?
C1 C2 C3 C4 -0.8(5) . . . . ?
C1 C2 C3 N2 177.5(3) . . . . ?
C2 C3 C4 C5 -177.2(3) . . . . ?
N2 C3 C4 C5 4.4(6) . . . . ?
C2 C3 C4 S1 0.4(4) . . . . ?
N2 C3 C4 S1 -177.9(3) . . . . ?
C3 C4 C5 O1 -179.3(3) . . . . ?
S1 C4 C5 O1 3.2(4) . . . . ?
C3 C4 C5 N1 1.1(5) . . . . ?
S1 C4 C5 N1 -176.4(3) . . . . ?
S2 C12 C13 C14 -0.3(4) . . . . ?
C12 C13 C14 C15 1.4(4) . . . . ?
C12 C13 C14 N4 -175.6(3) . . . . ?
C13 C14 C15 C16 175.8(3) . . . . ?
N4 C14 C15 C16 -7.1(5) . . . . ?
C13 C14 C15 S2 -1.9(4) . . . . ?
N4 C14 C15 S2 175.3(2) . . . . ?
C14 C15 C16 O2 176.1(3) . . . . ?
S2 C15 C16 O2 -6.4(4) . . . . ?
C14 C15 C16 N3 -5.8(5) . . . . ?
S2 C15 C16 N3 171.7(3) . . . . ?
N4 C17 C18 C19 134.5(6) . . . . ?
C4 C3 N2 C9' -141.4(5) . . . . ?
C2 C3 N2 C9' 40.5(6) . . . . ?
C4 C3 N2 C6 124.9(14) . . . . ?
C2 C3 N2 C6 -53.2(14) . . . . ?
C4 C3 N2 C9 -118.2(13) . . . . ?
C2 C3 N2 C9 63.6(13) . . . . ?
C4 C3 N2 C6' 81.3(5) . . . . ?
C2 C3 N2 C6' -96.8(5) . . . . ?
C15 C14 N4 C20 146.7(3) . . . . ?
C13 C14 N4 C20 -36.5(5) . . . . ?
C15 C14 N4 C17 -83.8(4) . . . . ?
C13 C14 N4 C17 92.9(4) . . . . ?
C18 C17 N4 C14 163.5(3) . . . . ?
C18 C17 N4 C20 -66.2(4) . . . . ?
C2 C1 S1 C4 -0.5(3) . . . . ?
C3 C4 S1 C1 0.0(3) . . . . ?
C5 C4 S1 C1 178.0(3) . . . . ?
C13 C12 S2 C15 -0.6(3) . . . . ?
C14 C15 S2 C12 1.4(3) . . . . ?
C16 C15 S2 C12 -176.6(3) . . . . ?
C3 N2 C6 C7 -26(4) . . . . ?
C9 N2 C6 C7 -147(4) . . . . ?
N2 C6 C7 C8 -155(3) . . . . ?
C3 N2 C9 C10 51(3) . . . . ?
C6 N2 C9 C10 173(3) . . . . ?
N2 C9 C10 C11 -120(6) . . . . ?
C3 N2 C6' C7' 55.2(16) . . . . ?
C9' N2 C6' C7' -79.8(17) . . . . ?
N2 C6' C7' C8' -81(4) . . . . ?
C3 N2 C9' C10' 65.6(11) . . . . ?
C6' N2 C9' C10' -160.6(9) . . . . ?
N2 C9' C10' C11' -129.4(16) . . . . ?
C14 N4 C20 C21' -49.1(18) . . . . ?
C17 N4 C20 C21' -178.0(17) . . . . ?
C14 N4 C20 C21 -67.2(6) . . . . ?
C17 N4 C20 C21 163.9(6) . . . . ?
N4 C20 C21 C22 126.2(14) . . . . ?
N4 C20 C21' C22' -33(4) . . . . ?
